data_7064306
loop_
_publ_author_name
'Rayasingh, Amlan Ranjan'
'Manivannan, Vadivelu'

_publ_section_title
;
 Dinuclear palladium(ii) complexes of
 N-(imidazo[1,5-a]pyridin-1-yl)picolinimidamides: highly active catalysts
 for C--C and C--P bond formation
;
_journal_issue 13
_journal_name_full 'New Journal of Chemistry'
_journal_page_first 5541
_journal_page_last 5550
_journal_paper_doi 10.1039/D5NJ04746C
_journal_volume 50
_journal_year 2026
_chemical_formula_moiety 'C20 H17 N5'
_chemical_formula_sum 'C20 H17 N5'
_chemical_formula_weight 327.39
_space_group_crystal_system monoclinic
_space_group_IT_number 14
_space_group_name_Hall '-P 2yn'
_space_group_name_H-M_alt 'P 1 21/n 1'
_atom_sites_solution_hydrogens geom
_audit_creation_date 2025-09-26
_audit_creation_method
;
Olex2 1.5
(compiled 2023.08.24 svn.re1ec1418 for OlexSys, GUI svn.r6817)
;
_audit_update_record
;
2025-10-16 deposited with the CCDC.	2026-03-02 downloaded from the CCDC.
;
_cell_angle_alpha 90
_cell_angle_beta 91.9090(10)
_cell_angle_gamma 90
_cell_formula_units_Z 8
_cell_length_a 8.0457(3)
_cell_length_b 17.7155(6)
_cell_length_c 23.5310(8)
_cell_measurement_reflns_used 9866
_cell_measurement_temperature 298.00
_cell_measurement_theta_max 24.95
_cell_measurement_theta_min 2.30
_cell_volume 3352.1(2)
_computing_cell_refinement 'SAINT V8.40B (?, 2016)'
_computing_data_reduction 'SAINT V8.40B (?, 2016)'
_computing_molecular_graphics 'Olex2 1.5 (Dolomanov et al., 2009)'
_computing_publication_material 'Olex2 1.5 (Dolomanov et al., 2009)'
_computing_structure_refinement 'SHELXL 2018/3 (Sheldrick, 2015)'
_computing_structure_solution 'SHELXT 2018/2 (Sheldrick, 2018)'
_diffrn_ambient_temperature 298.00
_diffrn_detector_area_resol_mean 7.9
_diffrn_measured_fraction_theta_full 0.997
_diffrn_measured_fraction_theta_max 0.997
_diffrn_measurement_device_type 'Bruker APEX-II CCD'
_diffrn_measurement_method '\f and \w scans'
_diffrn_radiation_monochromator graphite
_diffrn_radiation_type MoK\a
_diffrn_radiation_wavelength 0.71073
_diffrn_reflns_av_R_equivalents 0.0584
_diffrn_reflns_av_unetI/netI 0.0285
_diffrn_reflns_Laue_measured_fraction_full 0.997
_diffrn_reflns_Laue_measured_fraction_max 0.997
_diffrn_reflns_limit_h_max 9
_diffrn_reflns_limit_h_min -9
_diffrn_reflns_limit_k_max 21
_diffrn_reflns_limit_k_min -21
_diffrn_reflns_limit_l_max 27
_diffrn_reflns_limit_l_min -27
_diffrn_reflns_number 76157
_diffrn_reflns_point_group_measured_fraction_full 0.997
_diffrn_reflns_point_group_measured_fraction_max 0.997
_diffrn_reflns_theta_full 25.043
_diffrn_reflns_theta_max 25.043
_diffrn_reflns_theta_min 2.299
_diffrn_source 'X-ray Tube'
_diffrn_source_current 1.4
_diffrn_source_power 0.07
_diffrn_source_voltage 50.0
_diffrn_standards_number 0
_exptl_absorpt_coefficient_mu 0.081
_exptl_absorpt_correction_T_max 0.7452
_exptl_absorpt_correction_T_min 0.6960
_exptl_absorpt_correction_type multi-scan
_exptl_absorpt_process_details
;
SADABS-2016/2 (Bruker,2016/2) was used for absorption correction.
wR2(int) was 0.1449 before and 0.0694 after correction.
The Ratio of minimum to maximum transmission is 0.9340.
The \l/2 correction factor is Not present.
;
_exptl_crystal_colour 'clear dark yellow'
_exptl_crystal_colour_lustre clear
_exptl_crystal_colour_modifier dark
_exptl_crystal_colour_primary yellow
_exptl_crystal_density_diffrn 1.297
_exptl_crystal_description block
_exptl_crystal_F_000 1376
_exptl_crystal_size_max 0.7
_exptl_crystal_size_mid 0.14
_exptl_crystal_size_min 0.1
_refine_diff_density_max 0.218
_refine_diff_density_min -0.206
_refine_diff_density_rms 0.037
_refine_ls_extinction_method none
_refine_ls_goodness_of_fit_ref 1.108
_refine_ls_hydrogen_treatment constr
_refine_ls_matrix_type full
_refine_ls_number_parameters 453
_refine_ls_number_reflns 5922
_refine_ls_number_restraints 0
_refine_ls_restrained_S_all 1.108
_refine_ls_R_factor_all 0.0771
_refine_ls_R_factor_gt 0.0512
_refine_ls_shift/su_max 0.000
_refine_ls_shift/su_mean 0.000
_refine_ls_structure_factor_coef Fsqd
_refine_ls_weighting_details 'w=1/[\s^2^(Fo^2^)+(0.0438P)^2^+1.3352P] where P=(Fo^2^+2Fc^2^)/3'
_refine_ls_weighting_scheme calc
_refine_ls_wR_factor_gt 0.1110
_refine_ls_wR_factor_ref 0.1293
_reflns_Friedel_coverage 0.000
_reflns_number_gt 4342
_reflns_number_total 5922
_reflns_threshold_expression 'I > 2\s(I)'
_cod_data_source_file d5nj04746c2.cif
_cod_data_source_block L4H
_cod_depositor_comments 'Adding full bibliography for 7064300--7064310.cif.'
_cod_database_code 7064306
_shelx_shelxl_version_number 2018/3
_shelx_space_group_comment
;
The symmetry employed for this shelxl refinement is uniquely defined
by the following loop, which should always be used as a source of
symmetry information in preference to the above space-group names.
They are only intended as comments.
;
_shelx_estimated_absorpt_t_max 0.992
_shelx_estimated_absorpt_t_min 0.946
_olex2_refinement_description
;
1. Fixed Uiso
 At 1.2 times of:
  All C(H) groups, All N(H,H) groups
 At 1.5 times of:
  All C(H,H,H) groups
2.a Aromatic/amide H refined with riding coordinates:
 C1(H1), C3(H3), C4(H4), C5(H5), C11(H11), C12(H12), C14(H14), C15(H15),
 C16(H16), C17(H17), C18(H18), C19(H19), C22(H22), C23(H23), C24(H24), C25(H25),
  C30(H30), C31(H31), C32(H32), C33(H33), C35(H35), C36(H36), C38(H38), C39(H39)
2.b X=CH2 refined with riding coordinates:
 N5(H5A,H5B), N10(H10A,H10B)
2.c Idealised Me refined as rotating group:
 C20(H20A,H20B,H20C), C40(H40A,H40B,H40C)
;
_olex2_submission_special_instructions 'No special instructions were received'

loop_
_space_group_symop_operation_xyz
'x, y, z'
'-x+1/2, y+1/2, -z+1/2'
'-x, -y, -z'
'x-1/2, -y-1/2, z-1/2'

loop_
_atom_site_label
_atom_site_type_symbol
_atom_site_fract_x
_atom_site_fract_y
_atom_site_fract_z
_atom_site_U_iso_or_equiv
_atom_site_adp_type
_atom_site_occupancy
_atom_site_site_symmetry_order
_atom_site_calc_flag
_atom_site_refinement_flags_posn
_atom_site_refinement_flags_adp
_atom_site_refinement_flags_occupancy
_atom_site_disorder_assembly
_atom_site_disorder_group
C1 C -0.1072(3) 0.44719(13) 0.44685(9) 0.0554(6) Uani 1 1 d . . . . .
H1 H -0.029119 0.428932 0.473468 0.066 Uiso 1 1 calc R U . . .
N1 N 0.1859(2) 0.38562(9) 0.40385(7) 0.0443(4) Uani 1 1 d . . . . .
N3 N 0.38327(19) 0.34491(9) 0.33190(6) 0.0418(4) Uani 1 1 d . . . . .
N4 N 0.58095(19) 0.29872(9) 0.39006(6) 0.0397(4) Uani 1 1 d . . . . .
N5 N 0.0558(2) 0.38085(11) 0.31241(7) 0.0603(5) Uani 1 1 d . . . . .
H5A H 0.138881 0.359352 0.296977 0.072 Uiso 1 1 calc R U . . .
H5B H -0.032122 0.391460 0.292200 0.072 Uiso 1 1 calc R U . . .
N6 N 1.1404(2) 0.44490(10) 0.16884(8) 0.0564(5) Uani 1 1 d . . . . .
N7 N 0.7503(2) 0.51873(10) 0.12085(7) 0.0489(4) Uani 1 1 d . . . . .
N8 N 0.3591(2) 0.60683(9) 0.13887(7) 0.0469(4) Uani 1 1 d . . . . .
N9 N 0.5574(2) 0.55724(9) 0.19506(7) 0.0467(4) Uani 1 1 d . . . . .
N10 N 0.8874(2) 0.51903(10) 0.21134(7) 0.0582(5) Uani 1 1 d . . . . .
H10A H 0.806775 0.540673 0.228034 0.070 Uiso 1 1 calc R U . . .
H10B H 0.976390 0.506879 0.230469 0.070 Uiso 1 1 calc R U . . .
C41 C -0.0862(2) 0.43651(11) 0.38957(9) 0.0439(5) Uani 1 1 d . . . . .
N2 N -0.1956(2) 0.46113(11) 0.34991(8) 0.0587(5) Uani 1 1 d . . . . .
C3 C -0.3296(3) 0.49731(15) 0.36793(12) 0.0717(7) Uani 1 1 d . . . . .
H3 H -0.407255 0.514471 0.340742 0.086 Uiso 1 1 calc R U . . .
C4 C -0.3596(3) 0.51062(15) 0.42357(12) 0.0708(7) Uani 1 1 d . . . . .
H4 H -0.454918 0.536175 0.433909 0.085 Uiso 1 1 calc R U . . .
C5 C -0.2465(3) 0.48561(15) 0.46407(11) 0.0692(7) Uani 1 1 d . . . . .
H5 H -0.263011 0.494284 0.502447 0.083 Uiso 1 1 calc R U . . .
C6 C 0.0634(2) 0.39785(11) 0.36807(8) 0.0424(5) Uani 1 1 d . . . . .
C7 C 0.3331(2) 0.35326(11) 0.38675(8) 0.0403(5) Uani 1 1 d . . . . .
C8 C 0.5326(2) 0.31241(11) 0.33448(8) 0.0400(5) Uani 1 1 d . . . . .
C9 C 0.4543(2) 0.32557(11) 0.42422(8) 0.0406(5) Uani 1 1 d . . . . .
C10 C 0.6310(2) 0.29496(11) 0.28519(8) 0.0392(4) Uani 1 1 d . . . . .
C11 C 0.6393(2) 0.34776(11) 0.24148(8) 0.0427(5) Uani 1 1 d . . . . .
H11 H 0.587056 0.394262 0.245031 0.051 Uiso 1 1 calc R U . . .
C12 C 0.7242(3) 0.33173(12) 0.19308(8) 0.0477(5) Uani 1 1 d . . . . .
H12 H 0.726555 0.367335 0.164081 0.057 Uiso 1 1 calc R U . . .
C13 C 0.8062(3) 0.26360(13) 0.18672(9) 0.0492(5) Uani 1 1 d . . . . .
C14 C 0.7974(3) 0.21140(12) 0.23009(9) 0.0510(5) Uani 1 1 d . . . . .
H14 H 0.850883 0.165181 0.226565 0.061 Uiso 1 1 calc R U . . .
C15 C 0.7112(2) 0.22619(11) 0.27849(8) 0.0464(5) Uani 1 1 d . . . . .
H15 H 0.706602 0.189843 0.306912 0.056 Uiso 1 1 calc R U . . .
C16 C 0.7262(3) 0.26844(12) 0.41389(9) 0.0470(5) Uani 1 1 d . . . . .
H16 H 0.810964 0.252299 0.390889 0.056 Uiso 1 1 calc R U . . .
C17 C 0.4750(3) 0.31883(12) 0.48352(8) 0.0491(5) Uani 1 1 d . . . . .
H17 H 0.391785 0.335501 0.507001 0.059 Uiso 1 1 calc R U . . .
C18 C 0.6157(3) 0.28810(13) 0.50650(9) 0.0560(6) Uani 1 1 d . . . . .
H18 H 0.629375 0.283574 0.545750 0.067 Uiso 1 1 calc R U . . .
C19 C 0.7423(3) 0.26280(13) 0.47054(9) 0.0550(6) Uani 1 1 d . . . . .
H19 H 0.838679 0.241814 0.486693 0.066 Uiso 1 1 calc R U . . .
C20 C 0.9036(3) 0.24693(16) 0.13464(10) 0.0718(7) Uani 1 1 d . . . . .
H20A H 0.841512 0.263400 0.101369 0.108 Uiso 1 1 calc R U . . .
H20B H 0.923418 0.193612 0.132210 0.108 Uiso 1 1 calc R U . . .
H20C H 1.008003 0.273166 0.137138 0.108 Uiso 1 1 calc R U . . .
C21 C 1.0213(2) 0.46630(11) 0.13131(9) 0.0445(5) Uani 1 1 d . . . . .
C22 C 1.0309(3) 0.45302(13) 0.07360(9) 0.0548(6) Uani 1 1 d . . . . .
H22 H 0.946025 0.468881 0.048588 0.066 Uiso 1 1 calc R U . . .
C23 C 1.1673(3) 0.41612(14) 0.05368(11) 0.0658(7) Uani 1 1 d . . . . .
H23 H 1.175775 0.406348 0.015050 0.079 Uiso 1 1 calc R U . . .
C24 C 1.2907(3) 0.39396(14) 0.09151(11) 0.0675(7) Uani 1 1 d . . . . .
H24 H 1.384562 0.369036 0.079162 0.081 Uiso 1 1 calc R U . . .
C25 C 1.2725(3) 0.40933(14) 0.14789(11) 0.0668(7) Uani 1 1 d . . . . .
H25 H 1.356972 0.394215 0.173351 0.080 Uiso 1 1 calc R U . . .
C26 C 0.8745(2) 0.50421(11) 0.15544(9) 0.0442(5) Uani 1 1 d . . . . .
C27 C 0.6055(3) 0.55095(11) 0.13987(9) 0.0456(5) Uani 1 1 d . . . . .
C28 C 0.4834(3) 0.58061(11) 0.10361(9) 0.0473(5) Uani 1 1 d . . . . .
C29 C 0.4092(3) 0.59095(11) 0.19393(9) 0.0463(5) Uani 1 1 d . . . . .
C30 C 0.4588(3) 0.58764(13) 0.04443(9) 0.0579(6) Uani 1 1 d . . . . .
H30 H 0.540406 0.571210 0.020234 0.069 Uiso 1 1 calc R U . . .
C31 C 0.2119(3) 0.63677(12) 0.11623(10) 0.0575(6) Uani 1 1 d . . . . .
H31 H 0.128667 0.652741 0.139966 0.069 Uiso 1 1 calc R U . . .
C32 C 0.1915(3) 0.64229(13) 0.05968(11) 0.0655(7) Uani 1 1 d . . . . .
H32 H 0.093014 0.662345 0.044339 0.079 Uiso 1 1 calc R U . . .
C33 C 0.3164(3) 0.61828(14) 0.02263(11) 0.0690(7) Uani 1 1 d . . . . .
H33 H 0.300551 0.623569 -0.016497 0.083 Uiso 1 1 calc R U . . .
C34 C 0.3144(2) 0.60877(11) 0.24410(9) 0.0462(5) Uani 1 1 d . . . . .
C35 C 0.2406(3) 0.67895(12) 0.25222(10) 0.0544(6) Uani 1 1 d . . . . .
H35 H 0.250028 0.716365 0.224797 0.065 Uiso 1 1 calc R U . . .
C36 C 0.1538(3) 0.69336(13) 0.30056(10) 0.0570(6) Uani 1 1 d . . . . .
H36 H 0.104275 0.740366 0.304805 0.068 Uiso 1 1 calc R U . . .
C37 C 0.1382(3) 0.64015(13) 0.34282(9) 0.0525(6) Uani 1 1 d . . . . .
C38 C 0.2157(3) 0.57104(13) 0.33509(10) 0.0555(6) Uani 1 1 d . . . . .
H38 H 0.210297 0.534583 0.363410 0.067 Uiso 1 1 calc R U . . .
C39 C 0.3000(3) 0.55508(12) 0.28679(9) 0.0506(5) Uani 1 1 d . . . . .
H39 H 0.348132 0.507774 0.282543 0.061 Uiso 1 1 calc R U . . .
C40 C 0.0368(3) 0.65532(17) 0.39398(10) 0.0751(7) Uani 1 1 d . . . . .
H40A H 0.025489 0.708817 0.399078 0.113 Uiso 1 1 calc R U . . .
H40B H 0.091393 0.633809 0.427075 0.113 Uiso 1 1 calc R U . . .
H40C H -0.071293 0.633034 0.388515 0.113 Uiso 1 1 calc R U . . .

loop_
_atom_site_aniso_label
_atom_site_aniso_U_11
_atom_site_aniso_U_22
_atom_site_aniso_U_33
_atom_site_aniso_U_23
_atom_site_aniso_U_13
_atom_site_aniso_U_12
C1 0.0468(13) 0.0638(14) 0.0558(14) -0.0037(11) 0.0072(10) 0.0021(11)
N1 0.0417(10) 0.0487(10) 0.0426(9) -0.0030(8) 0.0040(8) 0.0040(8)
N3 0.0409(10) 0.0448(10) 0.0396(9) -0.0023(7) 0.0010(7) 0.0038(8)
N4 0.0401(9) 0.0399(9) 0.0390(9) 0.0002(7) 0.0001(7) 0.0018(7)
N5 0.0501(11) 0.0806(14) 0.0497(11) -0.0167(10) -0.0055(9) 0.0134(10)
N6 0.0476(11) 0.0577(11) 0.0630(12) -0.0043(9) -0.0099(9) 0.0070(9)
N7 0.0429(10) 0.0519(11) 0.0517(10) -0.0001(8) -0.0022(8) 0.0044(8)
N8 0.0432(10) 0.0404(9) 0.0564(11) 0.0028(8) -0.0080(8) 0.0033(8)
N9 0.0420(10) 0.0449(10) 0.0530(11) 0.0000(8) -0.0029(8) 0.0038(8)
N10 0.0520(11) 0.0701(13) 0.0519(11) -0.0085(9) -0.0086(9) 0.0122(10)
C41 0.0383(11) 0.0422(11) 0.0511(12) -0.0066(9) 0.0002(9) -0.0036(9)
N2 0.0455(11) 0.0661(12) 0.0638(12) -0.0126(10) -0.0098(9) 0.0090(10)
C3 0.0494(15) 0.0751(17) 0.090(2) -0.0162(15) -0.0129(13) 0.0145(13)
C4 0.0420(14) 0.0716(17) 0.099(2) -0.0215(15) 0.0096(14) 0.0062(12)
C5 0.0552(15) 0.0833(18) 0.0702(16) -0.0140(14) 0.0204(13) 0.0004(14)
C6 0.0429(12) 0.0415(11) 0.0429(11) -0.0050(9) 0.0008(9) -0.0022(9)
C7 0.0411(11) 0.0411(11) 0.0388(11) -0.0030(8) 0.0040(9) 0.0006(9)
C8 0.0421(11) 0.0392(11) 0.0386(11) -0.0010(8) -0.0003(9) 0.0007(9)
C9 0.0419(11) 0.0389(11) 0.0412(11) -0.0014(8) 0.0053(9) -0.0013(9)
C10 0.0354(10) 0.0437(11) 0.0384(10) -0.0024(8) -0.0006(8) 0.0010(9)
C11 0.0444(12) 0.0390(11) 0.0446(11) 0.0005(9) -0.0015(9) 0.0016(9)
C12 0.0529(13) 0.0487(13) 0.0416(11) 0.0041(9) 0.0049(10) -0.0059(10)
C13 0.0437(12) 0.0599(14) 0.0444(12) -0.0038(10) 0.0070(9) -0.0037(10)
C14 0.0496(13) 0.0521(13) 0.0516(13) -0.0045(10) 0.0065(10) 0.0128(10)
C15 0.0500(12) 0.0469(12) 0.0426(11) 0.0059(9) 0.0036(10) 0.0062(10)
C16 0.0418(12) 0.0501(12) 0.0487(12) 0.0021(10) -0.0007(9) 0.0058(10)
C17 0.0527(13) 0.0546(13) 0.0402(11) -0.0008(9) 0.0045(10) -0.0010(10)
C18 0.0616(15) 0.0666(15) 0.0393(12) 0.0053(10) -0.0034(11) 0.0009(12)
C19 0.0526(13) 0.0635(14) 0.0483(13) 0.0067(11) -0.0078(10) 0.0059(11)
C20 0.0678(17) 0.0881(19) 0.0611(15) -0.0063(13) 0.0248(13) 0.0012(14)
C21 0.0423(12) 0.0393(11) 0.0515(12) 0.0022(9) -0.0049(9) -0.0019(9)
C22 0.0498(13) 0.0588(14) 0.0556(13) 0.0040(11) -0.0014(10) 0.0027(11)
C23 0.0602(16) 0.0739(17) 0.0636(15) -0.0051(13) 0.0090(12) 0.0055(13)
C24 0.0526(15) 0.0680(16) 0.0819(18) -0.0081(14) 0.0059(13) 0.0118(12)
C25 0.0495(14) 0.0673(16) 0.0824(18) -0.0028(14) -0.0144(13) 0.0130(12)
C26 0.0424(12) 0.0402(11) 0.0499(12) 0.0018(9) -0.0017(10) -0.0021(9)
C27 0.0433(12) 0.0422(11) 0.0509(12) -0.0004(9) -0.0034(10) 0.0009(9)
C28 0.0446(12) 0.0426(12) 0.0543(13) 0.0025(10) -0.0028(10) -0.0005(10)
C29 0.0418(12) 0.0400(11) 0.0565(13) -0.0006(9) -0.0075(10) 0.0011(9)
C30 0.0585(14) 0.0597(14) 0.0549(14) 0.0065(11) -0.0060(11) -0.0029(12)
C31 0.0497(13) 0.0489(13) 0.0728(16) -0.0011(11) -0.0137(11) 0.0085(11)
C32 0.0610(16) 0.0585(15) 0.0755(17) 0.0032(13) -0.0212(13) 0.0078(12)
C33 0.0745(17) 0.0720(17) 0.0595(15) 0.0101(13) -0.0151(13) -0.0006(14)
C34 0.0381(11) 0.0441(12) 0.0559(13) -0.0018(10) -0.0057(9) 0.0023(9)
C35 0.0567(14) 0.0458(13) 0.0603(14) 0.0045(10) -0.0013(11) 0.0076(11)
C36 0.0545(14) 0.0527(14) 0.0633(15) -0.0055(11) -0.0049(11) 0.0148(11)
C37 0.0408(12) 0.0620(15) 0.0542(13) -0.0048(11) -0.0064(10) -0.0015(11)
C38 0.0544(14) 0.0537(14) 0.0577(14) 0.0077(11) -0.0060(11) -0.0057(11)
C39 0.0452(12) 0.0442(12) 0.0618(14) 0.0007(10) -0.0075(11) 0.0024(10)
C40 0.0656(17) 0.098(2) 0.0623(16) -0.0078(14) 0.0057(13) 0.0018(15)

loop_
_atom_type_symbol
_atom_type_description
_atom_type_scat_dispersion_real
_atom_type_scat_dispersion_imag
_atom_type_scat_source
C C 0.0033 0.0016 'International Tables Vol C Tables 4.2.6.8 and 6.1.1.4'
H H 0.0000 0.0000 'International Tables Vol C Tables 4.2.6.8 and 6.1.1.4'
N N 0.0061 0.0033 'International Tables Vol C Tables 4.2.6.8 and 6.1.1.4'

loop_
_geom_angle_atom_site_label_1
_geom_angle_atom_site_label_2
_geom_angle_atom_site_label_3
_geom_angle
_geom_angle_site_symmetry_1
_geom_angle_site_symmetry_3
_geom_angle_publ_flag
C41 C1 H1 120.6 . . ?
C41 C1 C5 118.7(2) . . ?
C5 C1 H1 120.6 . . ?
C6 N1 C7 121.32(17) . . ?
C8 N3 C7 107.25(15) . . ?
C8 N4 C9 107.33(15) . . ?
C8 N4 C16 131.42(17) . . ?
C16 N4 C9 121.18(16) . . ?
H5A N5 H5B 120.0 . . ?
C6 N5 H5A 120.0 . . ?
C6 N5 H5B 120.0 . . ?
C21 N6 C25 116.7(2) . . ?
C26 N7 C27 121.29(18) . . ?
C29 N8 C28 107.37(16) . . ?
C29 N8 C31 131.31(19) . . ?
C31 N8 C28 121.12(18) . . ?
C29 N9 C27 107.34(17) . . ?
H10A N10 H10B 120.0 . . ?
C26 N10 H10A 120.0 . . ?
C26 N10 H10B 120.0 . . ?
C1 C41 C6 121.51(19) . . ?
N2 C41 C1 122.69(19) . . ?
N2 C41 C6 115.79(18) . . ?
C41 N2 C3 117.1(2) . . ?
N2 C3 H3 118.0 . . ?
N2 C3 C4 124.0(2) . . ?
C4 C3 H3 118.0 . . ?
C3 C4 H4 120.7 . . ?
C3 C4 C5 118.6(2) . . ?
C5 C4 H4 120.7 . . ?
C1 C5 H5 120.6 . . ?
C4 C5 C1 118.8(2) . . ?
C4 C5 H5 120.6 . . ?
N1 C6 N5 127.33(19) . . ?
N1 C6 C41 117.61(17) . . ?
N5 C6 C41 115.05(18) . . ?
N3 C7 N1 126.69(17) . . ?
N3 C7 C9 109.77(16) . . ?
C9 C7 N1 123.53(17) . . ?
N3 C8 N4 110.27(16) . . ?
N3 C8 C10 124.61(17) . . ?
N4 C8 C10 125.12(17) . . ?
N4 C9 C17 118.48(18) . . ?
C7 C9 N4 105.38(16) . . ?
C7 C9 C17 136.13(19) . . ?
C11 C10 C8 119.03(17) . . ?
C15 C10 C8 122.83(17) . . ?
C15 C10 C11 118.07(18) . . ?
C10 C11 H11 119.7 . . ?
C12 C11 C10 120.63(19) . . ?
C12 C11 H11 119.7 . . ?
C11 C12 H12 119.3 . . ?
C11 C12 C13 121.33(19) . . ?
C13 C12 H12 119.3 . . ?
C12 C13 C20 121.4(2) . . ?
C14 C13 C12 117.84(19) . . ?
C14 C13 C20 120.7(2) . . ?
C13 C14 H14 119.2 . . ?
C15 C14 C13 121.5(2) . . ?
C15 C14 H14 119.2 . . ?
C10 C15 H15 119.7 . . ?
C14 C15 C10 120.58(19) . . ?
C14 C15 H15 119.7 . . ?
N4 C16 H16 120.5 . . ?
C19 C16 N4 118.93(19) . . ?
C19 C16 H16 120.5 . . ?
C9 C17 H17 120.0 . . ?
C18 C17 C9 120.0(2) . . ?
C18 C17 H17 120.0 . . ?
C17 C18 H18 120.1 . . ?
C17 C18 C19 119.79(19) . . ?
C19 C18 H18 120.1 . . ?
C16 C19 C18 121.5(2) . . ?
C16 C19 H19 119.2 . . ?
C18 C19 H19 119.2 . . ?
C13 C20 H20A 109.5 . . ?
C13 C20 H20B 109.5 . . ?
C13 C20 H20C 109.5 . . ?
H20A C20 H20B 109.5 . . ?
H20A C20 H20C 109.5 . . ?
H20B C20 H20C 109.5 . . ?
N6 C21 C22 122.6(2) . . ?
N6 C21 C26 115.90(18) . . ?
C22 C21 C26 121.52(18) . . ?
C21 C22 H22 120.4 . . ?
C23 C22 C21 119.2(2) . . ?
C23 C22 H22 120.4 . . ?
C22 C23 H23 120.5 . . ?
C24 C23 C22 119.0(2) . . ?
C24 C23 H23 120.5 . . ?
C23 C24 H24 120.8 . . ?
C25 C24 C23 118.4(2) . . ?
C25 C24 H24 120.8 . . ?
N6 C25 C24 124.1(2) . . ?
N6 C25 H25 117.9 . . ?
C24 C25 H25 117.9 . . ?
N7 C26 N10 127.6(2) . . ?
N7 C26 C21 117.15(18) . . ?
N10 C26 C21 115.21(18) . . ?
N9 C27 N7 127.32(18) . . ?
N9 C27 C28 109.64(18) . . ?
C28 C27 N7 123.02(19) . . ?
N8 C28 C30 118.55(19) . . ?
C27 C28 N8 105.49(18) . . ?
C27 C28 C30 135.9(2) . . ?
N8 C29 C34 125.01(18) . . ?
N9 C29 N8 110.15(18) . . ?
N9 C29 C34 124.84(18) . . ?
C28 C30 H30 120.0 . . ?
C33 C30 C28 120.0(2) . . ?
C33 C30 H30 120.0 . . ?
N8 C31 H31 120.5 . . ?
C32 C31 N8 118.9(2) . . ?
C32 C31 H31 120.5 . . ?
C31 C32 H32 119.2 . . ?
C31 C32 C33 121.6(2) . . ?
C33 C32 H32 119.2 . . ?
C30 C33 C32 119.7(2) . . ?
C30 C33 H33 120.1 . . ?
C32 C33 H33 120.1 . . ?
C35 C34 C29 122.66(19) . . ?
C39 C34 C29 119.61(18) . . ?
C39 C34 C35 117.7(2) . . ?
C34 C35 H35 119.7 . . ?
C36 C35 C34 120.6(2) . . ?
C36 C35 H35 119.7 . . ?
C35 C36 H36 119.0 . . ?
C35 C36 C37 122.0(2) . . ?
C37 C36 H36 119.0 . . ?
C36 C37 C38 117.2(2) . . ?
C36 C37 C40 121.4(2) . . ?
C38 C37 C40 121.4(2) . . ?
C37 C38 H38 119.1 . . ?
C39 C38 C37 121.8(2) . . ?
C39 C38 H38 119.1 . . ?
C34 C39 H39 119.6 . . ?
C38 C39 C34 120.8(2) . . ?
C38 C39 H39 119.6 . . ?
C37 C40 H40A 109.5 . . ?
C37 C40 H40B 109.5 . . ?
C37 C40 H40C 109.5 . . ?
H40A C40 H40B 109.5 . . ?
H40A C40 H40C 109.5 . . ?
H40B C40 H40C 109.5 . . ?

loop_
_geom_bond_atom_site_label_1
_geom_bond_atom_site_label_2
_geom_bond_distance
_geom_bond_site_symmetry_2
_geom_bond_publ_flag
C1 H1 0.9300 . ?
C1 C41 1.377(3) . ?
C1 C5 1.383(3) . ?
N1 C6 1.293(2) . ?
N1 C7 1.388(2) . ?
N3 C7 1.373(2) . ?
N3 C8 1.332(2) . ?
N4 C8 1.374(2) . ?
N4 C9 1.402(2) . ?
N4 C16 1.387(2) . ?
N5 H5A 0.8600 . ?
N5 H5B 0.8600 . ?
N5 C6 1.343(2) . ?
N6 C21 1.336(2) . ?
N6 C25 1.344(3) . ?
N7 C26 1.294(2) . ?
N7 C27 1.385(3) . ?
N8 C28 1.400(3) . ?
N8 C29 1.373(3) . ?
N8 C31 1.388(3) . ?
N9 C27 1.372(3) . ?
N9 C29 1.333(2) . ?
N10 H10A 0.8600 . ?
N10 H10B 0.8600 . ?
N10 C26 1.342(3) . ?
C41 N2 1.335(3) . ?
C41 C6 1.488(3) . ?
N2 C3 1.335(3) . ?
C3 H3 0.9300 . ?
C3 C4 1.360(3) . ?
C4 H4 0.9300 . ?
C4 C5 1.369(3) . ?
C5 H5 0.9300 . ?
C7 C9 1.383(3) . ?
C8 C10 1.459(3) . ?
C9 C17 1.405(3) . ?
C10 C11 1.394(3) . ?
C10 C15 1.390(3) . ?
C11 H11 0.9300 . ?
C11 C12 1.377(3) . ?
C12 H12 0.9300 . ?
C12 C13 1.386(3) . ?
C13 C14 1.381(3) . ?
C13 C20 1.506(3) . ?
C14 H14 0.9300 . ?
C14 C15 1.378(3) . ?
C15 H15 0.9300 . ?
C16 H16 0.9300 . ?
C16 C19 1.339(3) . ?
C17 H17 0.9300 . ?
C17 C18 1.353(3) . ?
C18 H18 0.9300 . ?
C18 C19 1.418(3) . ?
C19 H19 0.9300 . ?
C20 H20A 0.9600 . ?
C20 H20B 0.9600 . ?
C20 H20C 0.9600 . ?
C21 C22 1.383(3) . ?
C21 C26 1.487(3) . ?
C22 H22 0.9300 . ?
C22 C23 1.373(3) . ?
C23 H23 0.9300 . ?
C23 C24 1.368(3) . ?
C24 H24 0.9300 . ?
C24 C25 1.367(3) . ?
C25 H25 0.9300 . ?
C27 C28 1.383(3) . ?
C28 C30 1.406(3) . ?
C29 C34 1.461(3) . ?
C30 H30 0.9300 . ?
C30 C33 1.353(3) . ?
C31 H31 0.9300 . ?
C31 C32 1.339(3) . ?
C32 H32 0.9300 . ?
C32 C33 1.418(3) . ?
C33 H33 0.9300 . ?
C34 C35 1.394(3) . ?
C34 C39 1.391(3) . ?
C35 H35 0.9300 . ?
C35 C36 1.378(3) . ?
C36 H36 0.9300 . ?
C36 C37 1.379(3) . ?
C37 C38 1.389(3) . ?
C37 C40 1.501(3) . ?
C38 H38 0.9300 . ?
C38 C39 1.372(3) . ?
C39 H39 0.9300 . ?
C40 H40A 0.9600 . ?
C40 H40B 0.9600 . ?
C40 H40C 0.9600 . ?

loop_
_geom_torsion_atom_site_label_1
_geom_torsion_atom_site_label_2
_geom_torsion_atom_site_label_3
_geom_torsion_atom_site_label_4
_geom_torsion
_geom_torsion_site_symmetry_1
_geom_torsion_site_symmetry_2
_geom_torsion_site_symmetry_3
_geom_torsion_site_symmetry_4
_geom_torsion_publ_flag
C1 C41 N2 C3 -0.1(3) . . . . ?
C1 C41 C6 N1 -11.1(3) . . . . ?
C1 C41 C6 N5 170.08(19) . . . . ?
N1 C7 C9 N4 -179.60(17) . . . . ?
N1 C7 C9 C17 0.9(4) . . . . ?
N3 C7 C9 N4 -0.8(2) . . . . ?
N3 C7 C9 C17 179.7(2) . . . . ?
N3 C8 C10 C11 42.1(3) . . . . ?
N3 C8 C10 C15 -134.8(2) . . . . ?
N4 C8 C10 C11 -137.0(2) . . . . ?
N4 C8 C10 C15 46.1(3) . . . . ?
N4 C9 C17 C18 1.0(3) . . . . ?
N4 C16 C19 C18 -1.0(3) . . . . ?
N6 C21 C22 C23 0.3(3) . . . . ?
N6 C21 C26 N7 -173.30(18) . . . . ?
N6 C21 C26 N10 6.4(3) . . . . ?
N7 C27 C28 N8 179.65(18) . . . . ?
N7 C27 C28 C30 1.3(4) . . . . ?
N8 C28 C30 C33 -0.9(3) . . . . ?
N8 C29 C34 C35 -46.4(3) . . . . ?
N8 C29 C34 C39 135.7(2) . . . . ?
N8 C31 C32 C33 0.0(4) . . . . ?
N9 C27 C28 N8 1.1(2) . . . . ?
N9 C27 C28 C30 -177.2(2) . . . . ?
N9 C29 C34 C35 133.3(2) . . . . ?
N9 C29 C34 C39 -44.7(3) . . . . ?
C41 C1 C5 C4 0.9(4) . . . . ?
C41 N2 C3 C4 0.4(4) . . . . ?
N2 C41 C6 N1 167.56(19) . . . . ?
N2 C41 C6 N5 -11.2(3) . . . . ?
N2 C3 C4 C5 -0.1(4) . . . . ?
C3 C4 C5 C1 -0.6(4) . . . . ?
C5 C1 C41 N2 -0.6(3) . . . . ?
C5 C1 C41 C6 178.0(2) . . . . ?
C6 N1 C7 N3 14.5(3) . . . . ?
C6 N1 C7 C9 -166.93(19) . . . . ?
C6 C41 N2 C3 -178.8(2) . . . . ?
C7 N1 C6 N5 1.8(3) . . . . ?
C7 N1 C6 C41 -176.81(17) . . . . ?
C7 N3 C8 N4 0.4(2) . . . . ?
C7 N3 C8 C10 -178.76(18) . . . . ?
C7 C9 C17 C18 -179.5(2) . . . . ?
C8 N3 C7 N1 179.00(18) . . . . ?
C8 N3 C7 C9 0.2(2) . . . . ?
C8 N4 C9 C7 1.0(2) . . . . ?
C8 N4 C9 C17 -179.37(17) . . . . ?
C8 N4 C16 C19 178.6(2) . . . . ?
C8 C10 C11 C12 -176.79(18) . . . . ?
C8 C10 C15 C14 177.50(19) . . . . ?
C9 N4 C8 N3 -0.9(2) . . . . ?
C9 N4 C8 C10 178.27(18) . . . . ?
C9 N4 C16 C19 2.1(3) . . . . ?
C9 C17 C18 C19 0.1(3) . . . . ?
C10 C11 C12 C13 -1.2(3) . . . . ?
C11 C10 C15 C14 0.6(3) . . . . ?
C11 C12 C13 C14 1.3(3) . . . . ?
C11 C12 C13 C20 -178.0(2) . . . . ?
C12 C13 C14 C15 -0.4(3) . . . . ?
C13 C14 C15 C10 -0.5(3) . . . . ?
C15 C10 C11 C12 0.3(3) . . . . ?
C16 N4 C8 N3 -177.76(18) . . . . ?
C16 N4 C8 C10 1.4(3) . . . . ?
C16 N4 C9 C7 178.24(17) . . . . ?
C16 N4 C9 C17 -2.2(3) . . . . ?
C17 C18 C19 C16 -0.1(4) . . . . ?
C20 C13 C14 C15 178.9(2) . . . . ?
C21 N6 C25 C24 -0.3(4) . . . . ?
C21 C22 C23 C24 -0.4(4) . . . . ?
C22 C21 C26 N7 5.5(3) . . . . ?
C22 C21 C26 N10 -174.79(19) . . . . ?
C22 C23 C24 C25 0.2(4) . . . . ?
C23 C24 C25 N6 0.2(4) . . . . ?
C25 N6 C21 C22 0.0(3) . . . . ?
C25 N6 C21 C26 178.83(19) . . . . ?
C26 N7 C27 N9 -14.6(3) . . . . ?
C26 N7 C27 C28 167.1(2) . . . . ?
C26 C21 C22 C23 -178.4(2) . . . . ?
C27 N7 C26 N10 -2.5(3) . . . . ?
C27 N7 C26 C21 177.19(17) . . . . ?
C27 N9 C29 N8 0.1(2) . . . . ?
C27 N9 C29 C34 -179.61(18) . . . . ?
C27 C28 C30 C33 177.3(2) . . . . ?
C28 N8 C29 N9 0.6(2) . . . . ?
C28 N8 C29 C34 -179.70(18) . . . . ?
C28 N8 C31 C32 -1.8(3) . . . . ?
C28 C30 C33 C32 -0.8(4) . . . . ?
C29 N8 C28 C27 -1.0(2) . . . . ?
C29 N8 C28 C30 177.62(18) . . . . ?
C29 N8 C31 C32 -176.0(2) . . . . ?
C29 N9 C27 N7 -179.21(19) . . . . ?
C29 N9 C27 C28 -0.7(2) . . . . ?
C29 C34 C35 C36 -179.3(2) . . . . ?
C29 C34 C39 C38 178.15(19) . . . . ?
C31 N8 C28 C27 -176.42(18) . . . . ?
C31 N8 C28 C30 2.2(3) . . . . ?
C31 N8 C29 N9 175.36(19) . . . . ?
C31 N8 C29 C34 -5.0(3) . . . . ?
C31 C32 C33 C30 1.3(4) . . . . ?
C34 C35 C36 C37 0.9(3) . . . . ?
C35 C34 C39 C38 0.1(3) . . . . ?
C35 C36 C37 C38 0.7(3) . . . . ?
C35 C36 C37 C40 -177.1(2) . . . . ?
C36 C37 C38 C39 -2.0(3) . . . . ?
C37 C38 C39 C34 1.6(3) . . . . ?
C39 C34 C35 C36 -1.3(3) . . . . ?
C40 C37 C38 C39 175.9(2) . . . . ?
